data_2220754
loop_
_publ_author_name
'Hu, Xiao'
'Wang, Zhifeng'
'Xu, Weiren'
'Zhao, Guilong'
'Wang, Runling'

_publ_section_title
;
 <i>N</i>,<i>N</i>'-Diacetyl-<i>N</i>'-[(4-nitrophenoxy)acetyl]acetohydrazide
;
_journal_coeditor_code CV2509
_journal_issue 2
_journal_name_full 'Acta Crystallographica Section E'
_journal_page_first o372
_journal_paper_doi 10.1107/S1600536809002232
_journal_volume 65
_journal_year 2009
_chemical_formula_iupac 'C14 H15 N3 O7'
_chemical_formula_moiety 'C14 H15 N3 O7'
_chemical_formula_sum 'C14 H15 N3 O7'
_chemical_formula_weight 337.29
_chemical_name_systematic
;
<i>N</i>,<i>N</i>'-Diacetyl-<i>N</i>'-[(4-nitrophenoxy)acetyl]acetohydrazide
;
_space_group_IT_number 14
_symmetry_cell_setting monoclinic
_symmetry_space_group_name_Hall '-P 2ybc'
_symmetry_space_group_name_H-M 'P 1 21/c 1'
_atom_sites_solution_hydrogens geom
_atom_sites_solution_primary direct
_atom_sites_solution_secondary difmap
_audit_creation_method SHELXL97
_cell_angle_alpha 90.00
_cell_angle_beta 127.73(2)
_cell_angle_gamma 90.00
_cell_formula_units_Z 8
_cell_length_a 14.949(3)
_cell_length_b 11.723(2)
_cell_length_c 23.034(7)
_cell_measurement_reflns_used 5002
_cell_measurement_temperature 113(2)
_cell_measurement_theta_max 27.682
_cell_measurement_theta_min 1.722
_cell_volume 3192.6(15)
_computing_cell_refinement 'CrystalClear (Rigaku, 2005)'
_computing_data_collection 'CrystalClear (Rigaku, 2005)'
_computing_data_reduction 'CrystalClear (Rigaku, 2005)'
_computing_molecular_graphics 'SHELXTL (Sheldrick, 2008)'
_computing_publication_material 'SHELXTL (Sheldrick, 2008)'
_computing_structure_refinement 'SHELXTL (Sheldrick, 2008)'
_computing_structure_solution 'SHELXTL (Sheldrick, 2008)'
_diffrn_ambient_temperature 113(2)
_diffrn_measured_fraction_theta_full 0.998
_diffrn_measured_fraction_theta_max 0.998
_diffrn_measurement_device_type 'Rigaku Saturn'
_diffrn_measurement_method \w
_diffrn_radiation_monochromator confocal
_diffrn_radiation_source 'rotating anode'
_diffrn_radiation_type MoK\a
_diffrn_radiation_wavelength 0.71073
_diffrn_reflns_av_R_equivalents 0.0820
_diffrn_reflns_av_sigmaI/netI 0.0818
_diffrn_reflns_limit_h_max 17
_diffrn_reflns_limit_h_min -16
_diffrn_reflns_limit_k_max 13
_diffrn_reflns_limit_k_min -13
_diffrn_reflns_limit_l_max 27
_diffrn_reflns_limit_l_min -25
_diffrn_reflns_number 21295
_diffrn_reflns_theta_full 25.01
_diffrn_reflns_theta_max 25.01
_diffrn_reflns_theta_min 3.10
_diffrn_standards_decay_% 0
_diffrn_standards_interval_count 0
_diffrn_standards_interval_time 0
_diffrn_standards_number 0
_exptl_absorpt_coefficient_mu 0.114
_exptl_absorpt_correction_T_max 0.9797
_exptl_absorpt_correction_T_min 0.9687
_exptl_absorpt_correction_type multi-scan
_exptl_absorpt_process_details '(CrystalClear; Rigaku, 2005)'
_exptl_crystal_colour yellow
_exptl_crystal_density_diffrn 1.403
_exptl_crystal_density_method 'not measured'
_exptl_crystal_description block
_exptl_crystal_F_000 1408
_exptl_crystal_size_max 0.28
_exptl_crystal_size_mid 0.24
_exptl_crystal_size_min 0.18
_refine_diff_density_max 0.192
_refine_diff_density_min -0.238
_refine_ls_extinction_method none
_refine_ls_goodness_of_fit_ref 0.901
_refine_ls_hydrogen_treatment constr
_refine_ls_matrix_type full
_refine_ls_number_parameters 439
_refine_ls_number_reflns 5619
_refine_ls_number_restraints 0
_refine_ls_restrained_S_all 0.901
_refine_ls_R_factor_all 0.1212
_refine_ls_R_factor_gt 0.0572
_refine_ls_shift/su_max 0.001
_refine_ls_shift/su_mean 0.000
_refine_ls_structure_factor_coef Fsqd
_refine_ls_weighting_details 'calc w = 1/[\s^2^(Fo^2^)+(0.0651P)^2^] where P=(Fo^2^+2Fc^2^)/3'
_refine_ls_weighting_scheme calc
_refine_ls_wR_factor_gt 0.1221
_refine_ls_wR_factor_ref 0.1518
_reflns_number_gt 2699
_reflns_number_total 5619
_reflns_threshold_expression I>2\s(I)
_cod_data_source_file cv2509.cif
_cod_data_source_block I
_cod_original_sg_symbol_H-M 'P 21/c'
_cod_database_code 2220754
_cod_database_fobs_code 2220754

loop_
_symmetry_equiv_pos_as_xyz
'x, y, z'
'-x, y+1/2, -z+1/2'
'-x, -y, -z'
'x, -y-1/2, z-1/2'

loop_
_atom_site_type_symbol
_atom_site_label
_atom_site_fract_x
_atom_site_fract_y
_atom_site_fract_z
_atom_site_U_iso_or_equiv
_atom_site_adp_type
_atom_site_calc_flag
_atom_site_refinement_flags
_atom_site_occupancy
_atom_site_disorder_assembly
_atom_site_disorder_group
O O8 0.2333(2) 0.8689(2) 0.21267(15) 0.0989(9) Uani d . 1 . .
O O9 0.1368(3) 0.8437(2) 0.25247(17) 0.1111(11) Uani d . 1 . .
O O10 0.42854(18) 0.40509(18) 0.37921(12) 0.0621(6) Uani d . 1 . .
O O11 0.6321(2) 0.49597(19) 0.46900(13) 0.0748(7) Uani d . 1 . .
O O12 0.6482(2) 0.2300(2) 0.36527(15) 0.0855(8) Uani d . 1 . .
O O13 0.8291(2) 0.3120(2) 0.57451(13) 0.0753(7) Uani d . 1 . .
O O14 0.9409(3) 0.5835(2) 0.52505(16) 0.0881(8) Uani d . 1 . .
N N4 0.2110(3) 0.8155(2) 0.24781(17) 0.0722(8) Uani d . 1 . .
N N5 0.7227(2) 0.38153(19) 0.44137(13) 0.0484(6) Uani d . 1 . .
N N6 0.8218(2) 0.43821(19) 0.49755(14) 0.0488(6) Uani d . 1 . .
C C15 0.4096(3) 0.5723(3) 0.30951(17) 0.0579(9) Uani d . 1 . .
H H15A 0.4643 0.5466 0.3054 0.070 Uiso calc R 1 . .
C C16 0.3531(3) 0.6740(3) 0.27690(17) 0.0606(9) Uani d . 1 . .
H H16A 0.3689 0.7169 0.2502 0.073 Uiso calc R 1 . .
C C17 0.2740(3) 0.7106(3) 0.28447(16) 0.0528(8) Uani d . 1 . .
C C18 0.2493(3) 0.6498(3) 0.32446(17) 0.0620(9) Uani d . 1 . .
H H18A 0.1958 0.6767 0.3294 0.074 Uiso calc R 1 . .
C C19 0.3051(3) 0.5486(3) 0.35685(18) 0.0591(9) Uani d . 1 . .
H H19A 0.2902 0.5070 0.3844 0.071 Uiso calc R 1 . .
C C20 0.3834(3) 0.5094(3) 0.34818(17) 0.0500(8) Uani d . 1 . .
C C21 0.5136(3) 0.3581(3) 0.37718(17) 0.0560(9) Uani d . 1 . .
H H21A 0.4929 0.3675 0.3285 0.067 Uiso calc R 1 . .
H H21B 0.5209 0.2771 0.3879 0.067 Uiso calc R 1 . .
C C22 0.6249(3) 0.4171(3) 0.43298(17) 0.0534(8) Uani d . 1 . .
C C23 0.7331(3) 0.2802(3) 0.4132(2) 0.0615(10) Uani d . 1 . .
C C24 0.8493(3) 0.2430(3) 0.4436(2) 0.0771(11) Uani d . 1 . .
H H24A 0.8452 0.1809 0.4149 0.116 Uiso calc R 1 . .
H H24B 0.8886 0.2185 0.4935 0.116 Uiso calc R 1 . .
H H24C 0.8893 0.3055 0.4421 0.116 Uiso calc R 1 . .
C C25 0.8679(3) 0.3978(3) 0.56963(19) 0.0574(9) Uani d . 1 . .
C C26 0.9615(3) 0.4641(3) 0.6347(2) 0.0828(11) Uani d . 1 . .
H H26A 0.9821 0.4286 0.6789 0.124 Uiso calc R 1 . .
H H26B 0.9365 0.5407 0.6321 0.124 Uiso calc R 1 . .
H H26C 1.0259 0.4656 0.6349 0.124 Uiso calc R 1 . .
C C27 0.8542(3) 0.5358(3) 0.4788(2) 0.0609(9) Uani d . 1 . .
C C28 0.7769(3) 0.5723(3) 0.4003(2) 0.0857(12) Uani d . 1 . .
H H28A 0.8077 0.6384 0.3937 0.129 Uiso calc R 1 . .
H H28B 0.7040 0.5906 0.3872 0.129 Uiso calc R 1 . .
H H28C 0.7693 0.5116 0.3697 0.129 Uiso calc R 1 . .
O O1 0.1627(3) 0.1506(2) 0.30176(15) 0.0978(10) Uani d . 1 . .
O O2 0.2870(3) 0.1469(3) 0.28234(18) 0.1256(12) Uani d . 1 . .
O O3 0.04055(18) 0.59236(18) 0.11342(13) 0.0692(7) Uani d . 1 . .
O O4 -0.1592(2) 0.50634(19) 0.00605(13) 0.0731(7) Uani d . 1 . .
O O5 -0.2095(2) 0.79848(17) 0.07476(13) 0.0723(7) Uani d . 1 . .
O O6 -0.3611(2) 0.6753(2) -0.12019(13) 0.0814(8) Uani d . 1 . .
O O7 -0.4705(2) 0.4126(2) -0.06148(13) 0.0832(8) Uani d . 1 . .
N N1 0.2069(3) 0.1901(2) 0.27528(17) 0.0771(9) Uani d . 1 . .
N N2 -0.2660(2) 0.62816(18) 0.01591(13) 0.0474(6) Uani d . 1 . .
N N3 -0.3595(2) 0.56424(19) -0.03922(13) 0.0491(6) Uani d . 1 . .
C C1 0.0295(3) 0.4494(3) 0.18604(17) 0.0594(9) Uani d . 1 . .
H H1A -0.0283 0.4877 0.1823 0.071 Uiso calc R 1 . .
C C2 0.0735(3) 0.3494(3) 0.22626(17) 0.0607(9) Uani d . 1 . .
H H2A 0.0458 0.3202 0.2500 0.073 Uiso calc R 1 . .
C C3 0.1581(3) 0.2942(2) 0.23061(17) 0.0561(8) Uani d . 1 . .
C C4 0.2002(3) 0.3346(3) 0.19574(19) 0.0661(10) Uani d . 1 . .
H H4A 0.2574 0.2954 0.1993 0.079 Uiso calc R 1 . .
C C5 0.1565(3) 0.4341(3) 0.15526(19) 0.0633(9) Uani d . 1 . .
H H5A 0.1835 0.4620 0.1308 0.076 Uiso calc R 1 . .
C C6 0.0724(3) 0.4919(3) 0.15138(18) 0.0547(8) Uani d . 1 . .
C C7 -0.0556(3) 0.6512(3) 0.09652(19) 0.0608(9) Uani d . 1 . .
H H7A -0.0561 0.7286 0.0815 0.073 Uiso calc R 1 . .
H H7B -0.0529 0.6546 0.1397 0.073 Uiso calc R 1 . .
C C8 -0.1609(3) 0.5901(3) 0.03573(18) 0.0528(8) Uani d . 1 . .
C C9 -0.2871(3) 0.7349(2) 0.03504(18) 0.0523(8) Uani d . 1 . .
C C10 -0.4056(3) 0.7574(2) 0.00513(19) 0.0625(9) Uani d . 1 . .
H H10A -0.4100 0.8297 0.0229 0.094 Uiso calc R 1 . .
H H10B -0.4311 0.6982 0.0206 0.094 Uiso calc R 1 . .
H H10C -0.4525 0.7590 -0.0475 0.094 Uiso calc R 1 . .
C C11 -0.4020(3) 0.5946(3) -0.11249(18) 0.0591(9) Uani d . 1 . .
C C12 -0.4949(3) 0.5243(3) -0.17484(17) 0.0762(11) Uani d . 1 . .
H H12A -0.5187 0.5574 -0.2204 0.114 Uiso calc R 1 . .
H H12B -0.5576 0.5222 -0.1733 0.114 Uiso calc R 1 . .
H H12D -0.4681 0.4481 -0.1709 0.114 Uiso calc R 1 . .
C C13 -0.3882(3) 0.4682(2) -0.01662(19) 0.0534(8) Uani d . 1 . .
C C14 -0.3147(3) 0.4410(3) 0.06307(18) 0.0690(10) Uani d . 1 . .
H H14D -0.3470 0.3789 0.0717 0.103 Uiso calc R 1 . .
H H14A -0.3088 0.5068 0.0901 0.103 Uiso calc R 1 . .
H H14B -0.2408 0.4199 0.0789 0.103 Uiso calc R 1 . .

loop_
_atom_site_aniso_label
_atom_site_aniso_U_11
_atom_site_aniso_U_22
_atom_site_aniso_U_33
_atom_site_aniso_U_12
_atom_site_aniso_U_13
_atom_site_aniso_U_23
O8 0.111(2) 0.0792(18) 0.105(2) 0.0111(17) 0.065(2) 0.0332(16)
O9 0.105(2) 0.108(2) 0.131(3) 0.050(2) 0.078(2) 0.0477(19)
O10 0.0612(15) 0.0601(14) 0.0769(16) 0.0092(12) 0.0483(14) 0.0163(12)
O11 0.0656(17) 0.0729(15) 0.0770(17) 0.0062(13) 0.0390(15) -0.0271(14)
O12 0.093(2) 0.0733(16) 0.116(2) -0.0312(16) 0.0768(19) -0.0495(16)
O13 0.091(2) 0.0692(16) 0.0765(18) -0.0022(15) 0.0569(17) 0.0086(13)
O14 0.097(2) 0.0708(17) 0.112(2) -0.0346(16) 0.0712(19) -0.0268(16)
N4 0.072(2) 0.066(2) 0.063(2) 0.0024(18) 0.0335(19) 0.0085(17)
N5 0.0546(17) 0.0382(13) 0.0590(17) -0.0047(13) 0.0381(15) -0.0102(12)
N6 0.0547(17) 0.0396(13) 0.0561(17) -0.0031(13) 0.0359(15) -0.0048(13)
C15 0.056(2) 0.066(2) 0.059(2) 0.0020(18) 0.039(2) 0.0031(18)
C16 0.063(2) 0.064(2) 0.055(2) -0.0002(19) 0.036(2) 0.0116(17)
C17 0.049(2) 0.0513(19) 0.0444(19) 0.0014(16) 0.0213(18) 0.0029(15)
C18 0.059(2) 0.074(2) 0.063(2) 0.005(2) 0.042(2) 0.0057(19)
C19 0.058(2) 0.067(2) 0.064(2) 0.0060(19) 0.044(2) 0.0117(18)
C20 0.047(2) 0.0522(18) 0.0505(19) -0.0003(16) 0.0300(18) 0.0052(16)
C21 0.062(2) 0.0491(18) 0.063(2) -0.0002(18) 0.042(2) 0.0004(17)
C22 0.062(2) 0.0481(18) 0.055(2) 0.0026(18) 0.038(2) -0.0007(17)
C23 0.086(3) 0.0460(18) 0.088(3) -0.009(2) 0.071(3) -0.0146(19)
C24 0.092(3) 0.0503(19) 0.126(3) 0.000(2) 0.086(3) -0.012(2)
C25 0.055(2) 0.054(2) 0.065(2) 0.0112(19) 0.039(2) 0.0003(19)
C26 0.065(3) 0.085(3) 0.065(2) 0.004(2) 0.023(2) -0.005(2)
C27 0.077(3) 0.0436(19) 0.083(3) -0.0058(19) 0.060(3) -0.0097(19)
C28 0.127(4) 0.049(2) 0.095(3) 0.000(2) 0.075(3) 0.009(2)
O1 0.134(3) 0.0697(18) 0.0722(19) 0.0094(17) 0.054(2) 0.0135(14)
O2 0.102(3) 0.088(2) 0.149(3) 0.047(2) 0.057(2) 0.0269(19)
O3 0.0543(15) 0.0625(14) 0.0942(18) 0.0067(12) 0.0472(15) 0.0271(13)
O4 0.0671(17) 0.0672(15) 0.0817(17) 0.0038(13) 0.0438(15) -0.0129(14)
O5 0.0674(17) 0.0409(12) 0.0892(19) -0.0113(12) 0.0381(15) -0.0120(12)
O6 0.092(2) 0.0794(17) 0.0735(18) -0.0156(15) 0.0506(16) 0.0125(14)
O7 0.088(2) 0.0781(17) 0.0704(17) -0.0390(16) 0.0414(16) -0.0145(14)
N1 0.079(3) 0.0516(19) 0.064(2) 0.0040(18) 0.025(2) -0.0032(16)
N2 0.0470(16) 0.0364(13) 0.0561(17) -0.0079(13) 0.0302(15) -0.0055(12)
N3 0.0520(17) 0.0420(14) 0.0482(16) -0.0049(13) 0.0280(14) -0.0015(13)
C1 0.055(2) 0.0529(19) 0.074(2) 0.0072(17) 0.042(2) 0.0103(18)
C2 0.064(2) 0.055(2) 0.058(2) -0.0022(19) 0.035(2) 0.0048(17)
C3 0.056(2) 0.0420(17) 0.051(2) 0.0025(17) 0.0231(19) -0.0017(16)
C4 0.049(2) 0.068(2) 0.070(2) 0.0018(19) 0.030(2) -0.014(2)
C5 0.053(2) 0.066(2) 0.069(2) 0.0009(19) 0.037(2) 0.0060(19)
C6 0.042(2) 0.0493(19) 0.062(2) -0.0029(16) 0.0263(18) 0.0018(17)
C7 0.055(2) 0.0425(17) 0.078(2) -0.0018(17) 0.037(2) 0.0097(17)
C8 0.058(2) 0.0446(18) 0.059(2) -0.0031(18) 0.037(2) 0.0046(17)
C9 0.064(2) 0.0340(16) 0.060(2) -0.0035(17) 0.038(2) 0.0043(16)
C10 0.069(2) 0.0477(18) 0.084(3) -0.0041(18) 0.053(2) -0.0034(18)
C11 0.060(2) 0.059(2) 0.058(2) 0.0089(19) 0.035(2) 0.0037(19)
C12 0.086(3) 0.069(2) 0.053(2) -0.002(2) 0.031(2) -0.0051(19)
C13 0.062(2) 0.0412(17) 0.061(2) -0.0066(17) 0.039(2) -0.0028(17)
C14 0.077(3) 0.053(2) 0.069(2) -0.0114(18) 0.041(2) 0.0077(18)

loop_
_atom_type_symbol
_atom_type_description
_atom_type_scat_dispersion_real
_atom_type_scat_dispersion_imag
_atom_type_scat_source
C C 0.0033 0.0016 'International Tables Vol C Tables 4.2.6.8 and 6.1.1.4'
H H 0.0000 0.0000 'International Tables Vol C Tables 4.2.6.8 and 6.1.1.4'
N N 0.0061 0.0033 'International Tables Vol C Tables 4.2.6.8 and 6.1.1.4'
O O 0.0106 0.0060 'International Tables Vol C Tables 4.2.6.8 and 6.1.1.4'

loop_
_geom_angle_atom_site_label_1
_geom_angle_atom_site_label_2
_geom_angle_atom_site_label_3
_geom_angle_site_symmetry_1
_geom_angle_site_symmetry_3
_geom_angle
_geom_angle_publ_flag
C20 O10 C21 . . 119.9(2) ?
O8 N4 O9 . . 123.3(3) ?
O8 N4 C17 . . 118.3(3) ?
O9 N4 C17 . . 118.4(3) ?
N6 N5 C23 . . 118.2(3) ?
N6 N5 C22 . . 114.0(2) ?
C23 N5 C22 . . 125.6(3) ?
N5 N6 C27 . . 118.0(3) ?
N5 N6 C25 . . 113.6(2) ?
C27 N6 C25 . . 127.6(3) ?
C20 C15 C16 . . 119.2(3) ?
C20 C15 H15A . . 120.4 ?
C16 C15 H15A . . 120.4 ?
C17 C16 C15 . . 119.2(3) ?
C17 C16 H16A . . 120.4 ?
C15 C16 H16A . . 120.4 ?
C16 C17 C18 . . 121.9(3) ?
C16 C17 N4 . . 119.5(3) ?
C18 C17 N4 . . 118.6(3) ?
C19 C18 C17 . . 119.0(3) ?
C19 C18 H18A . . 120.5 ?
C17 C18 H18A . . 120.5 ?
C18 C19 C20 . . 119.6(3) ?
C18 C19 H19A . . 120.2 ?
C20 C19 H19A . . 120.2 ?
O10 C20 C19 . . 114.4(3) ?
O10 C20 C15 . . 124.6(3) ?
C19 C20 C15 . . 121.0(3) ?
O10 C21 C22 . . 109.8(2) ?
O10 C21 H21A . . 109.7 ?
C22 C21 H21A . . 109.7 ?
O10 C21 H21B . . 109.7 ?
C22 C21 H21B . . 109.7 ?
H21A C21 H21B . . 108.2 ?
O11 C22 N5 . . 118.9(3) ?
O11 C22 C21 . . 121.8(3) ?
N5 C22 C21 . . 119.3(3) ?
O12 C23 N5 . . 118.8(3) ?
O12 C23 C24 . . 124.0(3) ?
N5 C23 C24 . . 117.2(3) ?
C23 C24 H24A . . 109.5 ?
C23 C24 H24B . . 109.5 ?
H24A C24 H24B . . 109.5 ?
C23 C24 H24C . . 109.5 ?
H24A C24 H24C . . 109.5 ?
H24B C24 H24C . . 109.5 ?
O13 C25 N6 . . 117.9(3) ?
O13 C25 C26 . . 123.4(3) ?
N6 C25 C26 . . 118.8(3) ?
C25 C26 H26A . . 109.5 ?
C25 C26 H26B . . 109.5 ?
H26A C26 H26B . . 109.5 ?
C25 C26 H26C . . 109.5 ?
H26A C26 H26C . . 109.5 ?
H26B C26 H26C . . 109.5 ?
O14 C27 N6 . . 119.7(3) ?
O14 C27 C28 . . 123.7(3) ?
N6 C27 C28 . . 116.6(3) ?
C27 C28 H28A . . 109.5 ?
C27 C28 H28B . . 109.5 ?
H28A C28 H28B . . 109.5 ?
C27 C28 H28C . . 109.5 ?
H28A C28 H28C . . 109.5 ?
H28B C28 H28C . . 109.5 ?
C6 O3 C7 . . 119.5(2) ?
O2 N1 O1 . . 124.1(4) ?
O2 N1 C3 . . 117.8(4) ?
O1 N1 C3 . . 118.1(4) ?
N3 N2 C8 . . 114.8(2) ?
N3 N2 C9 . . 117.7(2) ?
C8 N2 C9 . . 126.1(3) ?
N2 N3 C13 . . 116.9(2) ?
N2 N3 C11 . . 114.3(2) ?
C13 N3 C11 . . 127.9(3) ?
C2 C1 C6 . . 119.5(3) ?
C2 C1 H1A . . 120.3 ?
C6 C1 H1A . . 120.3 ?
C3 C2 C1 . . 119.2(3) ?
C3 C2 H2A . . 120.4 ?
C1 C2 H2A . . 120.4 ?
C2 C3 C4 . . 121.9(3) ?
C2 C3 N1 . . 119.0(3) ?
C4 C3 N1 . . 119.2(3) ?
C3 C4 C5 . . 119.3(3) ?
C3 C4 H4A . . 120.3 ?
C5 C4 H4A . . 120.3 ?
C6 C5 C4 . . 119.5(3) ?
C6 C5 H5A . . 120.2 ?
C4 C5 H5A . . 120.2 ?
O3 C6 C5 . . 114.2(3) ?
O3 C6 C1 . . 125.1(3) ?
C5 C6 C1 . . 120.6(3) ?
O3 C7 C8 . . 109.4(3) ?
O3 C7 H7A . . 109.8 ?
C8 C7 H7A . . 109.8 ?
O3 C7 H7B . . 109.8 ?
C8 C7 H7B . . 109.8 ?
H7A C7 H7B . . 108.2 ?
O4 C8 N2 . . 118.6(3) ?
O4 C8 C7 . . 123.0(3) ?
N2 C8 C7 . . 118.3(3) ?
O5 C9 N2 . . 119.2(3) ?
O5 C9 C10 . . 124.6(3) ?
N2 C9 C10 . . 116.2(3) ?
C9 C10 H10A . . 109.5 ?
C9 C10 H10B . . 109.5 ?
H10A C10 H10B . . 109.5 ?
C9 C10 H10C . . 109.5 ?
H10A C10 H10C . . 109.5 ?
H10B C10 H10C . . 109.5 ?
O6 C11 N3 . . 118.1(3) ?
O6 C11 C12 . . 123.5(3) ?
N3 C11 C12 . . 118.4(3) ?
C11 C12 H12A . . 109.5 ?
C11 C12 H12B . . 109.5 ?
H12A C12 H12B . . 109.5 ?
C11 C12 H12D . . 109.5 ?
H12A C12 H12D . . 109.5 ?
H12B C12 H12D . . 109.5 ?
O7 C13 N3 . . 119.8(3) ?
O7 C13 C14 . . 122.6(3) ?
N3 C13 C14 . . 117.6(3) ?
C13 C14 H14D . . 109.5 ?
C13 C14 H14A . . 109.5 ?
H14D C14 H14A . . 109.5 ?
C13 C14 H14B . . 109.5 ?
H14D C14 H14B . . 109.5 ?
H14A C14 H14B . . 109.5 ?

loop_
_geom_bond_atom_site_label_1
_geom_bond_atom_site_label_2
_geom_bond_site_symmetry_2
_geom_bond_distance
_geom_bond_publ_flag
O8 N4 . 1.220(3) ?
O9 N4 . 1.224(4) ?
O10 C20 . 1.368(3) ?
O10 C21 . 1.412(3) ?
O11 C22 . 1.203(3) ?
O12 C23 . 1.209(4) ?
O13 C25 . 1.201(4) ?
O14 C27 . 1.200(4) ?
N4 C17 . 1.463(4) ?
N5 N6 . 1.402(3) ?
N5 C23 . 1.407(4) ?
N5 C22 . 1.415(4) ?
N6 C27 . 1.408(4) ?
N6 C25 . 1.433(4) ?
C15 C20 . 1.384(4) ?
C15 C16 . 1.387(4) ?
C15 H15A . 0.9300 ?
C16 C17 . 1.365(4) ?
C16 H16A . 0.9300 ?
C17 C18 . 1.382(4) ?
C18 C19 . 1.377(4) ?
C18 H18A . 0.9300 ?
C19 C20 . 1.380(4) ?
C19 H19A . 0.9300 ?
C21 C22 . 1.511(4) ?
C21 H21A . 0.9700 ?
C21 H21B . 0.9700 ?
C23 C24 . 1.486(4) ?
C24 H24A . 0.9600 ?
C24 H24B . 0.9600 ?
C24 H24C . 0.9600 ?
C25 C26 . 1.497(5) ?
C26 H26A . 0.9600 ?
C26 H26B . 0.9600 ?
C26 H26C . 0.9600 ?
C27 C28 . 1.494(5) ?
C28 H28A . 0.9600 ?
C28 H28B . 0.9600 ?
C28 H28C . 0.9600 ?
O1 N1 . 1.232(4) ?
O2 N1 . 1.215(4) ?
O3 C6 . 1.367(3) ?
O3 C7 . 1.418(3) ?
O4 C8 . 1.206(3) ?
O5 C9 . 1.200(3) ?
O6 C11 . 1.197(4) ?
O7 C13 . 1.204(3) ?
N1 C3 . 1.471(4) ?
N2 N3 . 1.398(3) ?
N2 C8 . 1.414(4) ?
N2 C9 . 1.424(4) ?
N3 C13 . 1.413(3) ?
N3 C11 . 1.437(4) ?
C1 C2 . 1.385(4) ?
C1 C6 . 1.386(4) ?
C1 H1A . 0.9300 ?
C2 C3 . 1.370(4) ?
C2 H2A . 0.9300 ?
C3 C4 . 1.372(4) ?
C4 C5 . 1.383(4) ?
C4 H4A . 0.9300 ?
C5 C6 . 1.382(4) ?
C5 H5A . 0.9300 ?
C7 C8 . 1.501(4) ?
C7 H7A . 0.9700 ?
C7 H7B . 0.9700 ?
C9 C10 . 1.479(4) ?
C10 H10A . 0.9600 ?
C10 H10B . 0.9600 ?
C10 H10C . 0.9600 ?
C11 C12 . 1.493(4) ?
C12 H12A . 0.9600 ?
C12 H12B . 0.9600 ?
C12 H12D . 0.9600 ?
C13 C14 . 1.487(4) ?
C14 H14D . 0.9600 ?
C14 H14A . 0.9600 ?
C14 H14B . 0.9600 ?

loop_
_geom_contact_atom_site_label_1
_geom_contact_atom_site_label_2
_geom_contact_distance
_geom_contact_site_symmetry_1
_geom_contact_site_symmetry_2
_geom_contact_publ_flag
Cg1 Cg2 3.722(5) . . y

loop_
_geom_hbond_atom_site_label_D
_geom_hbond_atom_site_label_H
_geom_hbond_atom_site_label_A
_geom_hbond_site_symmetry_A
_geom_hbond_distance_DH
_geom_hbond_distance_HA
_geom_hbond_distance_DA
_geom_hbond_angle_DHA
C16 H16A O12 2_655 0.93 2.52 3.328(4) 146.1
C18 H18A O13 3_666 0.93 2.46 3.214(4) 138.0
C21 H21B O7 4_666 0.97 2.48 3.422(4) 164.5
C24 H24A O3 2_645 0.96 2.41 3.194(4) 139.2
C28 H28C O8 2_645 0.96 2.51 3.465(4) 172.1
C24 H24C O14 3_766 0.96 2.52 3.423(4) 156.6
C26 H26B O5 4_676 0.96 2.56 3.444(4) 154.0
C10 H10B O7 3_465 0.96 2.54 3.469(4) 164.0
C12 H12D O12 4_465 0.96 2.51 3.450(4) 165.8

loop_
_geom_torsion_atom_site_label_1
_geom_torsion_atom_site_label_2
_geom_torsion_atom_site_label_3
_geom_torsion_atom_site_label_4
_geom_torsion_site_symmetry_1
_geom_torsion_site_symmetry_2
_geom_torsion_site_symmetry_3
_geom_torsion_site_symmetry_4
_geom_torsion
_geom_torsion_publ_flag
C23 N5 N6 C27 . . . . 102.4(3) ?
C22 N5 N6 C27 . . . . -93.4(3) ?
C23 N5 N6 C25 . . . . -86.8(3) ?
C22 N5 N6 C25 . . . . 77.4(3) ?
C20 C15 C16 C17 . . . . 0.8(5) ?
C15 C16 C17 C18 . . . . 0.8(5) ?
C15 C16 C17 N4 . . . . -177.6(3) ?
O8 N4 C17 C16 . . . . -1.7(5) ?
O9 N4 C17 C16 . . . . 176.6(3) ?
O8 N4 C17 C18 . . . . 179.9(3) ?
O9 N4 C17 C18 . . . . -1.8(5) ?
C16 C17 C18 C19 . . . . -0.8(5) ?
N4 C17 C18 C19 . . . . 177.5(3) ?
C17 C18 C19 C20 . . . . -0.7(5) ?
C21 O10 C20 C19 . . . . -177.0(3) ?
C21 O10 C20 C15 . . . . 4.4(4) ?
C18 C19 C20 O10 . . . . -176.4(3) ?
C18 C19 C20 C15 . . . . 2.3(5) ?
C16 C15 C20 O10 . . . . 176.2(3) ?
C16 C15 C20 C19 . . . . -2.3(5) ?
C20 O10 C21 C22 . . . . 75.9(3) ?
N6 N5 C22 O11 . . . . 5.7(4) ?
C23 N5 C22 O11 . . . . 168.5(3) ?
N6 N5 C22 C21 . . . . -176.6(2) ?
C23 N5 C22 C21 . . . . -13.8(4) ?
O10 C21 C22 O11 . . . . -3.7(4) ?
O10 C21 C22 N5 . . . . 178.7(2) ?
N6 N5 C23 O12 . . . . 179.3(3) ?
C22 N5 C23 O12 . . . . 17.1(5) ?
N6 N5 C23 C24 . . . . -2.2(4) ?
C22 N5 C23 C24 . . . . -164.4(3) ?
N5 N6 C25 O13 . . . . 10.5(4) ?
C27 N6 C25 O13 . . . . -179.8(3) ?
N5 N6 C25 C26 . . . . -169.5(3) ?
C27 N6 C25 C26 . . . . 0.3(4) ?
N5 N6 C27 O14 . . . . -177.0(3) ?
C25 N6 C27 O14 . . . . 13.7(5) ?
N5 N6 C27 C28 . . . . 2.0(4) ?
C25 N6 C27 C28 . . . . -167.4(3) ?
C8 N2 N3 C13 . . . . 87.8(3) ?
C9 N2 N3 C13 . . . . -104.8(3) ?
C8 N2 N3 C11 . . . . -82.3(3) ?
C9 N2 N3 C11 . . . . 85.1(3) ?
C6 C1 C2 C3 . . . . -0.4(5) ?
C1 C2 C3 C4 . . . . -0.5(5) ?
C1 C2 C3 N1 . . . . 178.1(3) ?
O2 N1 C3 C2 . . . . -175.2(3) ?
O1 N1 C3 C2 . . . . 6.5(5) ?
O2 N1 C3 C4 . . . . 3.5(5) ?
O1 N1 C3 C4 . . . . -174.8(3) ?
C2 C3 C4 C5 . . . . 0.3(5) ?
N1 C3 C4 C5 . . . . -178.3(3) ?
C3 C4 C5 C6 . . . . 0.8(5) ?
C7 O3 C6 C5 . . . . 171.0(3) ?
C7 O3 C6 C1 . . . . -11.1(5) ?
C4 C5 C6 O3 . . . . 176.4(3) ?
C4 C5 C6 C1 . . . . -1.7(5) ?
C2 C1 C6 O3 . . . . -176.4(3) ?
C2 C1 C6 C5 . . . . 1.5(5) ?
C6 O3 C7 C8 . . . . -74.3(3) ?
N3 N2 C8 O4 . . . . -1.9(4) ?
C9 N2 C8 O4 . . . . -168.2(3) ?
N3 N2 C8 C7 . . . . -177.7(2) ?
C9 N2 C8 C7 . . . . 16.1(4) ?
O3 C7 C8 O4 . . . . -2.3(4) ?
O3 C7 C8 N2 . . . . 173.3(2) ?
N3 N2 C9 O5 . . . . -170.1(2) ?
C8 N2 C9 O5 . . . . -4.2(4) ?
N3 N2 C9 C10 . . . . 11.6(4) ?
C8 N2 C9 C10 . . . . 177.5(3) ?
N2 N3 C11 O6 . . . . -5.7(4) ?
C13 N3 C11 O6 . . . . -174.6(3) ?
N2 N3 C11 C12 . . . . 174.5(3) ?
C13 N3 C11 C12 . . . . 5.7(4) ?
N2 N3 C13 O7 . . . . 177.2(3) ?
C11 N3 C13 O7 . . . . -14.3(5) ?
N2 N3 C13 C14 . . . . -2.1(4) ?
C11 N3 C13 C14 . . . . 166.4(3) ?
